data_2206930
loop_
_publ_author_name
'Xia, Min'

_publ_section_title
;
 6,7-Dimethoxy-<i>N</i>-[3-(trifluoromethyl)phenyl]quinazolin-4-amine
 ethanol disolvate
;
_journal_coeditor_code CV6573
_journal_issue 10
_journal_name_full 'Acta Crystallographica Section E'
_journal_page_first o3380
_journal_page_last o3382
_journal_paper_doi 10.1107/S1600536805029521
_journal_volume 61
_journal_year 2005
_chemical_formula_iupac 'C17 H14 F3 N3 O2, 2C2 H6 O'
_chemical_formula_moiety 'C17 H14 F3 N3 O2, 2C2 H6 O'
_chemical_formula_sum 'C21 H26 F3 N3 O4'
_chemical_formula_weight 441.45
_chemical_name_systematic
;6,7-Dimethoxy-N-[3-(trifluoromethyl)phenyl]quinazolin-4-amine diethanol
 solvate
;
_space_group_IT_number 2
_symmetry_cell_setting triclinic
_symmetry_space_group_name_Hall '-P 1'
_symmetry_space_group_name_H-M 'P -1'
_atom_sites_solution_hydrogens geom
_atom_sites_solution_primary direct
_atom_sites_solution_secondary difmap
_audit_creation_method SHELXL-97
_cell_angle_alpha 70.652(4)
_cell_angle_beta 89.4930(10)
_cell_angle_gamma 77.484(3)
_cell_formula_units_Z 2
_cell_length_a 8.7035(7)
_cell_length_b 9.7426(8)
_cell_length_c 14.5212(9)
_cell_measurement_reflns_used 4851
_cell_measurement_temperature 293(2)
_cell_measurement_theta_max 27.36
_cell_measurement_theta_min 2.26
_cell_volume 1131.52(15)
_computing_cell_refinement RAPID-AUTO
_computing_data_collection 'RAPID-AUTO (Rigaku, 1998)'
_computing_data_reduction 'CrystalStructure (Rigaku/MSC, 2002)'
_computing_molecular_graphics 'ORTEP-3 (Farrugia, 1997)'
_computing_publication_material SHELXL97
_computing_structure_refinement 'SHELXL97 (Sheldrick, 1997)'
_computing_structure_solution 'SHELXS97 (Sheldrick, 1997)'
_diffrn_ambient_temperature 273(2)
_diffrn_detector_area_resol_mean 10.00
_diffrn_measured_fraction_theta_full 0.979
_diffrn_measured_fraction_theta_max 0.979
_diffrn_measurement_device_type 'Rigaku R-AXIS RAPID'
_diffrn_measurement_method \w
_diffrn_radiation_monochromator graphite
_diffrn_radiation_source 'fine-focus sealed tube'
_diffrn_radiation_type MoK\a
_diffrn_radiation_wavelength 0.71069
_diffrn_reflns_av_R_equivalents 0.0577
_diffrn_reflns_av_sigmaI/netI 0.0496
_diffrn_reflns_limit_h_max 10
_diffrn_reflns_limit_h_min -10
_diffrn_reflns_limit_k_max 11
_diffrn_reflns_limit_k_min -11
_diffrn_reflns_limit_l_max 17
_diffrn_reflns_limit_l_min -17
_diffrn_reflns_number 8371
_diffrn_reflns_theta_full 25.15
_diffrn_reflns_theta_max 25.15
_diffrn_reflns_theta_min 2.74
_diffrn_standards_number 0
_exptl_absorpt_coefficient_mu 0.106
_exptl_absorpt_correction_T_max 0.969
_exptl_absorpt_correction_T_min 0.956
_exptl_absorpt_correction_type multi-scan
_exptl_absorpt_process_details '(ABSCOR; Higashi, 1995)'
_exptl_crystal_colour colourless
_exptl_crystal_density_diffrn 1.296
_exptl_crystal_density_method 'not measured'
_exptl_crystal_description prism
_exptl_crystal_F_000 464
_exptl_crystal_size_max 0.48
_exptl_crystal_size_mid 0.35
_exptl_crystal_size_min 0.30
_refine_diff_density_max 0.475
_refine_diff_density_min -0.442
_refine_ls_extinction_coef 0.028(5)
_refine_ls_extinction_expression Fc^*^=kFc[1+0.001xFc^2^\l^3^/sin(2\q)]^-1/4^
_refine_ls_extinction_method SHELXL
_refine_ls_goodness_of_fit_ref 1.081
_refine_ls_hydrogen_treatment mixed
_refine_ls_matrix_type full
_refine_ls_number_parameters 318
_refine_ls_number_reflns 3972
_refine_ls_number_restraints 1
_refine_ls_restrained_S_all 1.085
_refine_ls_R_factor_all 0.0749
_refine_ls_R_factor_gt 0.0632
_refine_ls_shift/su_max 0.001
_refine_ls_shift/su_mean 0.000
_refine_ls_structure_factor_coef Fsqd
_refine_ls_weighting_details 'calc w = 1/[\s^2^(Fo^2^)+(0.0909P)^2^+0.4785P] where P = (Fo^2^+2Fc^2^)/3'
_refine_ls_weighting_scheme calc
_refine_ls_wR_factor_gt 0.1711
_refine_ls_wR_factor_ref 0.1858
_reflns_number_gt 3264
_reflns_number_total 3972
_reflns_threshold_expression I>2\s(I)
_cod_data_source_file cv6573.cif
_cod_data_source_block I
_cod_database_code 2206930
_cod_database_fobs_code 2206930

loop_
_symmetry_equiv_pos_as_xyz
'x, y, z'
'-x, -y, -z'

loop_
_atom_site_label
_atom_site_fract_x
_atom_site_fract_y
_atom_site_fract_z
_atom_site_U_iso_or_equiv
_atom_site_adp_type
_atom_site_calc_flag
_atom_site_refinement_flags
_atom_site_occupancy
_atom_site_type_symbol
F1 0.7956(18) 1.1988(8) 0.5196(3) 0.141(3) Uani d P 0.700(10) F
F2 0.6710(13) 1.4053(17) 0.5227(5) 0.190(4) Uani d P 0.700(10) F
F3 0.9098(12) 1.3693(14) 0.4876(4) 0.135(2) Uani d P 0.700(10) F
F4 0.6741(18) 1.293(3) 0.5270(6) 0.101(4) Uani d P 0.300(10) F
F5 0.806(4) 1.447(2) 0.4958(10) 0.134(6) Uani d P 0.300(10) F
F6 0.904(3) 1.225(4) 0.5040(11) 0.172(8) Uani d P 0.300(10) F
O1 0.7600(2) 0.7994(2) 0.76731(13) 0.0582(5) Uani d . 1 O
H1 0.6780 0.8447 0.7333 0.087 Uiso calc R 1 H
O2 0.4877(3) -0.0125(3) 0.67879(15) 0.0821(7) Uani d . 1 O
H2 0.4550 0.0092 0.7265 0.123 Uiso calc R 1 H
O3 0.6792(2) 0.46377(16) 1.04799(12) 0.0502(4) Uani d . 1 O
O4 0.5632(2) 0.46490(17) 1.21001(12) 0.0518(5) Uani d . 1 O
N1 0.7886(2) 0.99377(19) 0.88304(13) 0.0395(4) Uani d . 1 N
N2 0.7267(2) 1.09648(19) 1.00527(13) 0.0413(4) Uani d . 1 N
N3 0.6201(2) 0.9674(2) 1.15294(13) 0.0431(5) Uani d . 1 N
C1 0.8089(5) 1.3093(4) 0.5458(2) 0.0796(10) Uani d . 1 C
C2 0.8574(3) 1.2672(3) 0.65184(18) 0.0516(6) Uani d . 1 C
C3 0.9497(3) 1.3455(3) 0.6821(2) 0.0554(7) Uani d . 1 C
H3A 0.9856 1.4224 0.6367 0.066 Uiso calc R 1 H
C4 0.9874(3) 1.3076(3) 0.78075(19) 0.0501(6) Uani d . 1 C
H4 1.0491 1.3597 0.8020 0.060 Uiso calc R 1 H
C5 0.9346(3) 1.1931(2) 0.84838(17) 0.0429(5) Uani d . 1 C
H5 0.9618 1.1679 0.9147 0.052 Uiso calc R 1 H
C6 0.8406(2) 1.1152(2) 0.81778(15) 0.0377(5) Uani d . 1 C
C7 0.8017(3) 1.1530(3) 0.71864(16) 0.0443(5) Uani d . 1 C
H7 0.7388 1.1022 0.6972 0.053 Uiso calc R 1 H
C8 0.7366(2) 0.9820(2) 0.97349(15) 0.0355(5) Uani d . 1 C
C9 0.6690(3) 1.0821(2) 1.09306(17) 0.0449(5) Uani d . 1 C
H9 0.6626 1.1631 1.1144 0.054 Uiso calc R 1 H
C10 0.6334(2) 0.8466(2) 1.12255(15) 0.0371(5) Uani d . 1 C
C11 0.6932(2) 0.8473(2) 1.03202(14) 0.0354(5) Uani d . 1 C
C12 0.7106(3) 0.7172(2) 1.00538(15) 0.0378(5) Uani d . 1 C
H12 0.7519 0.7163 0.9463 0.045 Uiso calc R 1 H
C13 0.6668(3) 0.5935(2) 1.06613(16) 0.0401(5) Uani d . 1 C
C14 0.6028(3) 0.5942(2) 1.15710(16) 0.0407(5) Uani d . 1 C
C15 0.5870(2) 0.7185(2) 1.18374(15) 0.0400(5) Uani d . 1 C
H15 0.5452 0.7185 1.2429 0.048 Uiso calc R 1 H
C16 0.4843(4) 0.4622(3) 1.2966(2) 0.0707(8) Uani d . 1 C
H16A 0.5487 0.4859 1.3399 0.106 Uiso calc R 1 H
H16B 0.4653 0.3645 1.3284 0.106 Uiso calc R 1 H
H16C 0.3855 0.5345 1.2800 0.106 Uiso calc R 1 H
C17 0.7427(4) 0.4592(3) 0.9577(2) 0.0596(7) Uani d . 1 C
H17A 0.6791 0.5373 0.9043 0.089 Uiso calc R 1 H
H17B 0.7429 0.3642 0.9513 0.089 Uiso calc R 1 H
H17C 0.8487 0.4729 0.9569 0.089 Uiso calc R 1 H
C18 0.8826(4) 0.7693(4) 0.7066(2) 0.0742(9) Uani d . 1 C
H18A 0.8800 0.8580 0.6503 0.089 Uiso calc R 1 H
H18B 0.8672 0.6904 0.6834 0.089 Uiso calc R 1 H
C19 1.0339(5) 0.7244(6) 0.7615(4) 0.1117(14) Uani d . 1 C
H19A 1.0569 0.8084 0.7746 0.168 Uiso calc R 1 H
H19B 1.1145 0.6887 0.7240 0.168 Uiso calc R 1 H
H19C 1.0306 0.6462 0.8221 0.168 Uiso calc R 1 H
C20 0.3602(7) 0.0100(10) 0.6132(4) 0.166(3) Uani d D 1 C
H20A 0.2755 -0.0293 0.6487 0.199 Uiso calc R 1 H
H20B 0.3927 -0.0422 0.5674 0.199 Uiso calc R 1 H
C21 0.3045(13) 0.1710(11) 0.5599(7) 0.360(11) Uani d D 1 C
H21A 0.2967 0.2247 0.6051 0.541 Uiso calc R 1 H
H21B 0.2027 0.1892 0.5274 0.541 Uiso calc R 1 H
H21C 0.3777 0.2040 0.5123 0.541 Uiso calc R 1 H
H3 0.774(3) 0.931(3) 0.8559(17) 0.039(6) Uiso d . 1 H

loop_
_atom_site_aniso_label
_atom_site_aniso_U_11
_atom_site_aniso_U_22
_atom_site_aniso_U_33
_atom_site_aniso_U_12
_atom_site_aniso_U_13
_atom_site_aniso_U_23
F1 0.283(11) 0.122(4) 0.050(2) -0.117(7) 0.011(5) -0.026(2)
F2 0.187(8) 0.237(8) 0.073(3) 0.083(7) -0.052(4) -0.038(5)
F3 0.198(7) 0.179(6) 0.0533(19) -0.127(6) 0.049(3) -0.019(4)
F4 0.099(7) 0.146(10) 0.044(4) -0.059(8) -0.011(5) 0.006(7)
F5 0.227(18) 0.099(8) 0.059(6) -0.091(10) -0.015(9) 0.029(6)
F6 0.180(15) 0.27(3) 0.084(9) -0.029(14) 0.029(8) -0.092(14)
O1 0.0680(12) 0.0589(11) 0.0526(10) -0.0151(9) 0.0071(8) -0.0247(9)
O2 0.0687(13) 0.1167(19) 0.0594(12) -0.0012(12) 0.0036(10) -0.0404(13)
O3 0.0704(11) 0.0303(8) 0.0531(9) -0.0187(7) 0.0103(8) -0.0139(7)
O4 0.0618(10) 0.0391(9) 0.0501(9) -0.0192(7) 0.0123(8) -0.0045(7)
N1 0.0543(11) 0.0289(9) 0.0380(10) -0.0154(8) 0.0037(8) -0.0111(8)
N2 0.0517(11) 0.0317(9) 0.0419(10) -0.0118(8) 0.0009(8) -0.0127(8)
N3 0.0500(11) 0.0407(10) 0.0405(10) -0.0096(8) 0.0016(8) -0.0166(8)
C1 0.102(3) 0.084(2) 0.0486(16) -0.041(2) 0.0122(18) -0.0052(16)
C2 0.0573(14) 0.0475(13) 0.0469(13) -0.0174(11) 0.0133(11) -0.0085(10)
C3 0.0569(15) 0.0422(13) 0.0614(15) -0.0200(11) 0.0157(12) -0.0049(11)
C4 0.0442(13) 0.0416(12) 0.0658(15) -0.0175(10) 0.0058(11) -0.0150(11)
C5 0.0397(11) 0.0378(11) 0.0499(12) -0.0110(9) 0.0005(9) -0.0113(9)
C6 0.0396(11) 0.0273(10) 0.0433(11) -0.0064(8) 0.0048(9) -0.0091(8)
C7 0.0490(13) 0.0425(12) 0.0430(12) -0.0165(10) 0.0058(10) -0.0128(10)
C8 0.0384(11) 0.0299(10) 0.0362(10) -0.0075(8) -0.0027(8) -0.0087(8)
C9 0.0554(13) 0.0369(12) 0.0471(13) -0.0109(10) 0.0007(10) -0.0198(10)
C10 0.0379(11) 0.0350(11) 0.0365(11) -0.0064(8) -0.0037(8) -0.0105(9)
C11 0.0373(11) 0.0316(10) 0.0355(11) -0.0083(8) -0.0022(8) -0.0085(8)
C12 0.0452(12) 0.0325(10) 0.0368(10) -0.0118(9) 0.0028(9) -0.0114(8)
C13 0.0443(12) 0.0303(10) 0.0444(12) -0.0099(9) -0.0003(9) -0.0098(9)
C14 0.0399(11) 0.0353(11) 0.0413(11) -0.0119(9) -0.0009(9) -0.0033(9)
C15 0.0395(11) 0.0438(12) 0.0342(11) -0.0095(9) 0.0022(9) -0.0099(9)
C16 0.092(2) 0.0610(17) 0.0565(16) -0.0338(16) 0.0249(15) -0.0066(13)
C17 0.090(2) 0.0387(12) 0.0617(15) -0.0255(13) 0.0187(14) -0.0252(11)
C18 0.081(2) 0.076(2) 0.0655(18) -0.0034(16) 0.0129(16) -0.0332(16)
C19 0.073(2) 0.120(4) 0.131(4) 0.002(2) 0.007(2) -0.043(3)
C20 0.113(4) 0.312(10) 0.105(4) -0.030(5) 0.007(3) -0.122(6)
C21 0.275(12) 0.52(2) 0.199(9) 0.227(14) -0.129(9) -0.201(12)

loop_
_atom_type_symbol
_atom_type_description
_atom_type_scat_dispersion_real
_atom_type_scat_dispersion_imag
_atom_type_scat_source
C C 0.0033 0.0016 'International Tables Vol C Tables 4.2.6.8 and 6.1.1.4'
H H 0.0000 0.0000 'International Tables Vol C Tables 4.2.6.8 and 6.1.1.4'
N N 0.0061 0.0033 'International Tables Vol C Tables 4.2.6.8 and 6.1.1.4'
O O 0.0106 0.0060 'International Tables Vol C Tables 4.2.6.8 and 6.1.1.4'
F F 0.0171 0.0103 'International Tables Vol C Tables 4.2.6.8 and 6.1.1.4'

loop_
_geom_angle_atom_site_label_1
_geom_angle_atom_site_label_2
_geom_angle_atom_site_label_3
_geom_angle
_geom_angle_publ_flag
C18 O1 H1 109.5 ?
C20 O2 H2 109.5 ?
C13 O3 C17 116.34(17) yes
C14 O4 C16 117.31(19) yes
C8 N1 C6 126.92(18) yes
C8 N1 H3 119.6(16) yes
C6 N1 H3 112.5(16) yes
C8 N2 C9 116.79(18) ?
C9 N3 C10 115.86(19) yes
F4 C1 C2 115.8(5) ?
F1 C1 C2 114.1(3) yes
F5 C1 C2 113.6(7) ?
F3 C1 C2 113.4(4) yes
F2 C1 C2 111.1(4) yes
F6 C1 C2 111.5(8) ?
C3 C2 C7 121.3(2) ?
C3 C2 C1 120.3(2) ?
C7 C2 C1 118.4(2) ?
C4 C3 C2 118.9(2) ?
C4 C3 H3A 120.5 ?
C2 C3 H3A 120.5 ?
C3 C4 C5 120.7(2) ?
C3 C4 H4 119.7 ?
C5 C4 H4 119.7 ?
C4 C5 C6 120.3(2) ?
C4 C5 H5 119.8 ?
C6 C5 H5 119.8 ?
C7 C6 C5 119.3(2) ?
C7 C6 N1 117.83(19) ?
C5 C6 N1 122.8(2) ?
C2 C7 C6 119.5(2) ?
C2 C7 H7 120.3 ?
C6 C7 H7 120.3 ?
N2 C8 N1 118.91(18) ?
N2 C8 C11 121.48(19) ?
N1 C8 C11 119.60(18) ?
N3 C9 N2 128.16(19) ?
N3 C9 H9 115.9 ?
N2 C9 H9 115.9 ?
N3 C10 C11 121.51(19) ?
N3 C10 C15 119.12(19) ?
C11 C10 C15 119.37(19) ?
C10 C11 C12 119.45(18) ?
C10 C11 C8 116.13(18) ?
C12 C11 C8 124.40(19) ?
C13 C12 C11 120.3(2) ?
C13 C12 H12 119.8 ?
C11 C12 H12 119.8 ?
O3 C13 C12 125.0(2) ?
O3 C13 C14 114.84(18) ?
C12 C13 C14 120.12(19) ?
O4 C14 C15 126.0(2) ?
O4 C14 C13 114.12(19) ?
C15 C14 C13 119.93(19) ?
C14 C15 C10 120.8(2) ?
C14 C15 H15 119.6 ?
C10 C15 H15 119.6 ?
O4 C16 H16A 109.5 ?
O4 C16 H16B 109.5 ?
H16A C16 H16B 109.5 ?
O4 C16 H16C 109.5 ?
H16A C16 H16C 109.5 ?
H16B C16 H16C 109.5 ?
O3 C17 H17A 109.5 ?
O3 C17 H17B 109.5 ?
H17A C17 H17B 109.5 ?
O3 C17 H17C 109.5 ?
H17A C17 H17C 109.5 ?
H17B C17 H17C 109.5 ?
O1 C18 C19 109.8(3) ?
O1 C18 H18A 109.7 ?
C19 C18 H18A 109.7 ?
O1 C18 H18B 109.7 ?
C19 C18 H18B 109.7 ?
H18A C18 H18B 108.2 ?
C18 C19 H19A 109.5 ?
C18 C19 H19B 109.5 ?
H19A C19 H19B 109.5 ?
C18 C19 H19C 109.5 ?
H19A C19 H19C 109.5 ?
H19B C19 H19C 109.5 ?
O2 C20 C21 109.3(6) ?
O2 C20 H20A 109.8 ?
C21 C20 H20A 109.8 ?
O2 C20 H20B 109.8 ?
C21 C20 H20B 109.8 ?
H20A C20 H20B 108.3 ?
C20 C21 H21A 109.5 ?
C20 C21 H21B 109.5 ?
H21A C21 H21B 109.5 ?
C20 C21 H21C 109.5 ?
H21A C21 H21C 109.5 ?
H21B C21 H21C 109.5 ?

loop_
_geom_bond_atom_site_label_1
_geom_bond_atom_site_label_2
_geom_bond_distance
_geom_bond_publ_flag
F1 C1 1.282(6) yes
F2 C1 1.320(7) yes
F3 C1 1.307(6) yes
F4 C1 1.263(10) ?
F5 C1 1.293(12) ?
F6 C1 1.326(15) ?
O1 C18 1.421(3) ?
O1 H1 0.8200 ?
O2 C20 1.400(6) ?
O2 H2 0.8200 ?
O3 C13 1.357(3) ?
O3 C17 1.428(3) ?
O4 C14 1.356(3) ?
O4 C16 1.423(3) ?
N1 C8 1.362(3) yes
N1 C6 1.409(3) yes
N1 H3 0.86(3) yes
N2 C8 1.328(3) yes
N2 C9 1.341(3) yes
N3 C9 1.319(3) yes
N3 C10 1.371(3) yes
C1 C2 1.494(4) ?
C2 C3 1.384(4) ?
C2 C7 1.387(3) ?
C3 C4 1.379(4) ?
C3 H3A 0.9300 ?
C4 C5 1.382(3) ?
C4 H4 0.9300 ?
C5 C6 1.393(3) ?
C5 H5 0.9300 ?
C6 C7 1.388(3) ?
C7 H7 0.9300 ?
C8 C11 1.434(3) ?
C9 H9 0.9300 ?
C10 C11 1.408(3) ?
C10 C15 1.410(3) ?
C11 C12 1.421(3) ?
C12 C13 1.365(3) ?
C12 H12 0.9300 ?
C13 C14 1.431(3) ?
C14 C15 1.368(3) ?
C15 H15 0.9300 ?
C16 H16A 0.9600 ?
C16 H16B 0.9600 ?
C16 H16C 0.9600 ?
C17 H17A 0.9600 ?
C17 H17B 0.9600 ?
C17 H17C 0.9600 ?
C18 C19 1.448(5) ?
C18 H18A 0.9700 ?
C18 H18B 0.9700 ?
C19 H19A 0.9600 ?
C19 H19B 0.9600 ?
C19 H19C 0.9600 ?
C20 C21 1.472(14) ?
C20 H20A 0.9700 ?
C20 H20B 0.9700 ?
C21 H21A 0.9600 ?
C21 H21B 0.9600 ?
C21 H21C 0.9600 ?

loop_
_geom_hbond_atom_site_label_D
_geom_hbond_atom_site_label_H
_geom_hbond_atom_site_label_A
_geom_hbond_site_symmetry_A
_geom_hbond_distance_DH
_geom_hbond_distance_HA
_geom_hbond_distance_DA
_geom_hbond_angle_DHA
_geom_hbond_publ_flag
N1 H3 O1 . 0.86(3) 2.12(3) 2.965(3) 169(2) yes
O2 H2 N3 2_667 0.82 1.93 2.745(3) 173 yes
O1 H1 O2 1_565 0.82 1.90 2.690(3) 162 yes
